data_7204834
loop_
_publ_author_name
'Zakrassov, Alexander'
'Shteiman, Vitaly'
'Sheynin, Yana'
'Tumanskii, Boris'
'Botoshansky, Mark'
'Kapon, Moshe'
'Keren, Amit'
'Kaftory, Menahem'
'Vos, Thomas E.'
'Miller, Joel S.'

_publ_section_title
;
 Synthesis, structural, and magnetic characterization of substituted
 benzoimidazole-l-yl N,N?-dioxides
;
_journal_issue 12
_journal_name_full 'Journal of Materials Chemistry'
_journal_page_first 1827
_journal_paper_doi 10.1039/b400299g
_journal_volume 14
_journal_year 2004
_chemical_formula_moiety 'C13 H7 Cl2 N2 O2'
_chemical_formula_sum 'C13 H7 Cl2 N2 O2'
_chemical_formula_weight 294.11
_chemical_name_systematic
;
2-(2,6-dichlorophenyl)benzimidazolyl-N,N'-dioxide
;
_space_group_IT_number 2
_symmetry_cell_setting triclinic
_symmetry_space_group_name_Hall '-P 1'
_symmetry_space_group_name_H-M 'P -1'
_atom_sites_solution_hydrogens geom
_atom_sites_solution_primary direct
_atom_sites_solution_secondary difmap
_audit_creation_method SHELXL-97
_cell_angle_alpha 88.60(2)
_cell_angle_beta 74.12(2)
_cell_angle_gamma 68.84(2)
_cell_formula_units_Z 2
_cell_length_a 7.580(1)
_cell_length_b 8.003(2)
_cell_length_c 11.652(2)
_cell_measurement_reflns_used 2871
_cell_measurement_temperature 293(2)
_cell_measurement_theta_max 25.32
_cell_measurement_theta_min 2.74
_cell_volume 631.8(2)
_computing_cell_refinement 'DENZO SMN (Otwinowski & Minor 1997)'
_computing_data_collection 'Collect (Nonius, 2001)'
_computing_data_reduction 'DENZO SMN (Otwinowski & Minor 1997)'
_computing_molecular_graphics 'Ortep-3 for Windows (Farrugia, 1997)'
_computing_structure_refinement 'SHELXL-97 (Sheldrick, 1997)'
_computing_structure_solution 'SHELXS-97 (Sheldrick, 1990)'
_diffrn_ambient_temperature 293(2)
_diffrn_measured_fraction_theta_full 0.961
_diffrn_measured_fraction_theta_max 0.99
_diffrn_measurement_device_type 'Nonius KappaCCD'
_diffrn_measurement_method omega-scans
_diffrn_radiation_monochromator graphite
_diffrn_radiation_source 'fine-focus sealed tube'
_diffrn_radiation_type MoK\a
_diffrn_radiation_wavelength 0.71073
_diffrn_reflns_av_R_equivalents 0.0885
_diffrn_reflns_av_sigmaI/netI 0.1121
_diffrn_reflns_limit_h_max 9
_diffrn_reflns_limit_h_min -8
_diffrn_reflns_limit_k_max 9
_diffrn_reflns_limit_k_min -9
_diffrn_reflns_limit_l_max 13
_diffrn_reflns_limit_l_min -14
_diffrn_reflns_number 6069
_diffrn_reflns_theta_full 25.0
_diffrn_reflns_theta_max 25.32
_diffrn_reflns_theta_min 2.74
_exptl_absorpt_coefficient_mu 0.511
_exptl_absorpt_correction_T_max 0.9969
_exptl_absorpt_correction_T_min 0.9412
_exptl_absorpt_correction_type none
_exptl_absorpt_process_details none
_exptl_crystal_colour black
_exptl_crystal_density_diffrn 1.546
_exptl_crystal_density_method 'not measured'
_exptl_crystal_description prism
_exptl_crystal_F_000 298
_exptl_crystal_size_max 0.12
_exptl_crystal_size_mid 0.06
_exptl_crystal_size_min 0.01
_refine_diff_density_max 0.192
_refine_diff_density_min -0.258
_refine_diff_density_rms 0.050
_refine_ls_extinction_method none
_refine_ls_goodness_of_fit_ref 0.899
_refine_ls_hydrogen_treatment mixed
_refine_ls_matrix_type full
_refine_ls_number_parameters 200
_refine_ls_number_reflns 2218
_refine_ls_number_restraints 0
_refine_ls_restrained_S_all 0.899
_refine_ls_R_factor_all 0.1348
_refine_ls_R_factor_gt 0.0503
_refine_ls_shift/su_max 0.000
_refine_ls_shift/su_mean 0.000
_refine_ls_structure_factor_coef Fsqd
_refine_ls_weighting_details 'calc w=1/[\s^2^(Fo^2^)+(0.0375P)^2^+0.0000P] where P=(Fo^2^+2Fc^2^)/3'
_refine_ls_weighting_scheme calc
_refine_ls_wR_factor_gt 0.0981
_refine_ls_wR_factor_ref 0.1170
_reflns_number_gt 1050
_reflns_number_total 2218
_reflns_threshold_expression >2sigma(I)
_cod_data_source_file b400299g.txt
_cod_data_source_block dichloro
_cod_original_cell_volume 631.9(2)
_cod_database_code 7204834

loop_
_symmetry_equiv_pos_as_xyz
'x, y, z'
'-x, -y, -z'

loop_
_atom_site_label
_atom_site_type_symbol
_atom_site_fract_x
_atom_site_fract_y
_atom_site_fract_z
_atom_site_U_iso_or_equiv
_atom_site_adp_type
_atom_site_occupancy
_atom_site_symmetry_multiplicity
_atom_site_calc_flag
_atom_site_refinement_flags
_atom_site_disorder_assembly
_atom_site_disorder_group
Cl1 Cl 0.77104(19) 0.27106(17) 0.23862(11) 0.0763(4) Uani 1 1 d . . .
Cl2 Cl 0.02504(19) 0.76065(17) 0.35104(11) 0.0827(5) Uani 1 1 d . . .
O1 O 0.3764(5) 0.1617(4) 0.3276(3) 0.0763(10) Uani 1 1 d . . .
O2 O 0.2946(4) 0.6208(4) 0.0740(2) 0.0625(8) Uani 1 1 d . . .
N1 N 0.3447(5) 0.2526(4) 0.2395(3) 0.0534(9) Uani 1 1 d . . .
N2 N 0.3054(5) 0.4720(4) 0.1182(3) 0.0500(9) Uani 1 1 d . . .
C1 C 0.3517(6) 0.4199(5) 0.2223(3) 0.0494(10) Uani 1 1 d . . .
C2 C 0.2956(6) 0.1947(5) 0.1417(3) 0.0443(10) Uani 1 1 d . . .
C3 C 0.2740(6) 0.0370(6) 0.1181(4) 0.0518(11) Uani 1 1 d . . .
C4 C 0.2264(7) 0.0237(6) 0.0121(4) 0.0570(12) Uani 1 1 d . . .
C5 C 0.2004(7) 0.1617(6) -0.0618(4) 0.0599(12) Uani 1 1 d . . .
C6 C 0.2220(7) 0.3191(6) -0.0368(4) 0.0566(12) Uani 1 1 d . . .
C7 C 0.2694(6) 0.3318(5) 0.0674(3) 0.0448(10) Uani 1 1 d . . .
C8 C 0.4031(7) 0.5253(5) 0.2986(3) 0.0487(10) Uani 1 1 d . . .
C9 C 0.2656(7) 0.6895(6) 0.3591(3) 0.0552(11) Uani 1 1 d . . .
C10 C 0.3179(9) 0.7968(6) 0.4255(4) 0.0663(14) Uani 1 1 d . . .
C11 C 0.5052(9) 0.7377(7) 0.4354(4) 0.0698(15) Uani 1 1 d . . .
C12 C 0.6435(9) 0.5760(7) 0.3803(4) 0.0638(13) Uani 1 1 d . . .
C13 C 0.5932(7) 0.4707(6) 0.3110(3) 0.0544(11) Uani 1 1 d . . .
H3 H 0.309(6) -0.065(5) 0.169(3) 0.063(12) Uiso 1 1 d . . .
H4 H 0.206(6) -0.086(5) -0.007(3) 0.067(12) Uiso 1 1 d . . .
H5 H 0.166(6) 0.144(5) -0.132(3) 0.059(12) Uiso 1 1 d . . .
H6 H 0.200(6) 0.418(5) -0.084(3) 0.063(12) Uiso 1 1 d . . .
H10 H 0.203(6) 0.916(5) 0.461(3) 0.065(12) Uiso 1 1 d . . .
H11 H 0.547(8) 0.790(7) 0.483(4) 0.12(2) Uiso 1 1 d . . .
H12 H 0.785(7) 0.526(5) 0.379(3) 0.072(14) Uiso 1 1 d . . .

loop_
_atom_site_aniso_label
_atom_site_aniso_U_11
_atom_site_aniso_U_22
_atom_site_aniso_U_33
_atom_site_aniso_U_23
_atom_site_aniso_U_13
_atom_site_aniso_U_12
Cl1 0.0656(9) 0.0749(9) 0.0818(8) -0.0048(6) -0.0223(7) -0.0165(7)
Cl2 0.0638(9) 0.0740(9) 0.1008(9) -0.0172(7) -0.0170(7) -0.0177(7)
O1 0.126(3) 0.067(2) 0.067(2) 0.0272(17) -0.052(2) -0.055(2)
O2 0.080(2) 0.0375(16) 0.0781(19) 0.0125(15) -0.0302(18) -0.0264(16)
N1 0.071(3) 0.046(2) 0.055(2) 0.0044(17) -0.0275(19) -0.0276(19)
N2 0.054(2) 0.042(2) 0.058(2) 0.0053(17) -0.0188(17) -0.0202(17)
C1 0.060(3) 0.043(2) 0.048(2) 0.0021(19) -0.019(2) -0.020(2)
C2 0.047(3) 0.037(2) 0.049(2) -0.0011(18) -0.014(2) -0.0160(19)
C3 0.050(3) 0.041(2) 0.065(3) 0.003(2) -0.019(2) -0.015(2)
C4 0.058(3) 0.051(3) 0.070(3) -0.005(2) -0.024(2) -0.024(2)
C5 0.062(3) 0.063(3) 0.061(3) -0.002(2) -0.028(2) -0.022(2)
C6 0.062(3) 0.046(3) 0.067(3) 0.007(2) -0.029(2) -0.018(2)
C7 0.044(3) 0.036(2) 0.055(2) -0.0015(19) -0.017(2) -0.0118(19)
C8 0.064(3) 0.047(2) 0.046(2) 0.0014(19) -0.016(2) -0.032(2)
C9 0.067(3) 0.050(3) 0.054(2) -0.001(2) -0.017(2) -0.027(2)
C10 0.097(5) 0.045(3) 0.060(3) -0.003(2) -0.020(3) -0.032(3)
C11 0.097(5) 0.072(4) 0.067(3) 0.011(3) -0.035(3) -0.053(4)
C12 0.073(4) 0.070(4) 0.068(3) 0.016(3) -0.030(3) -0.042(3)
C13 0.061(3) 0.060(3) 0.050(2) 0.007(2) -0.013(2) -0.033(2)

loop_
_atom_type_symbol
_atom_type_description
_atom_type_scat_dispersion_real
_atom_type_scat_dispersion_imag
_atom_type_scat_source
C C 0.0033 0.0016 'International Tables Vol C Tables 4.2.6.8 and 6.1.1.4'
H H 0.0000 0.0000 'International Tables Vol C Tables 4.2.6.8 and 6.1.1.4'
O O 0.0106 0.0060 'International Tables Vol C Tables 4.2.6.8 and 6.1.1.4'
Cl Cl 0.1484 0.1585 'International Tables Vol C Tables 4.2.6.8 and 6.1.1.4'
N N 0.0061 0.0033 'International Tables Vol C Tables 4.2.6.8 and 6.1.1.4'

loop_
_geom_angle_atom_site_label_1
_geom_angle_atom_site_label_2
_geom_angle_atom_site_label_3
_geom_angle
_geom_angle_site_symmetry_1
_geom_angle_site_symmetry_3
_geom_angle_publ_flag
O1 N1 C1 126.2(3) . . ?
O1 N1 C2 124.8(3) . . ?
C1 N1 C2 108.9(3) . . ?
O2 N2 C1 126.1(3) . . ?
O2 N2 C7 125.3(3) . . ?
C1 N2 C7 108.6(3) . . ?
N1 C1 N2 108.1(3) . . ?
N1 C1 C8 126.9(3) . . ?
N2 C1 C8 125.0(4) . . ?
C7 C2 C3 122.6(3) . . ?
C7 C2 N1 106.9(3) . . ?
C3 C2 N1 130.6(3) . . ?
C2 C3 C4 115.5(4) . . ?
C2 C3 H3 120(2) . . ?
C4 C3 H3 123(2) . . ?
C5 C4 C3 121.5(4) . . ?
C5 C4 H4 121(2) . . ?
C3 C4 H4 118(2) . . ?
C4 C5 C6 122.3(4) . . ?
C4 C5 H5 117(2) . . ?
C6 C5 H5 121(2) . . ?
C7 C6 C5 116.1(4) . . ?
C7 C6 H6 120(2) . . ?
C5 C6 H6 124(2) . . ?
C6 C7 C2 122.0(4) . . ?
C6 C7 N2 130.5(4) . . ?
C2 C7 N2 107.5(3) . . ?
C13 C8 C9 117.2(4) . . ?
C13 C8 C1 121.4(4) . . ?
C9 C8 C1 121.4(4) . . ?
C10 C9 C8 121.6(4) . . ?
C10 C9 Cl2 119.2(4) . . ?
C8 C9 Cl2 119.2(3) . . ?
C11 C10 C9 119.2(5) . . ?
C11 C10 H10 128(2) . . ?
C9 C10 H10 112(2) . . ?
C10 C11 C12 121.3(5) . . ?
C10 C11 H11 125(4) . . ?
C12 C11 H11 113(4) . . ?
C11 C12 C13 119.6(5) . . ?
C11 C12 H12 127(2) . . ?
C13 C12 H12 114(2) . . ?
C12 C13 C8 121.1(4) . . ?
C12 C13 Cl1 118.9(4) . . ?
C8 C13 Cl1 120.0(3) . . ?

loop_
_geom_bond_atom_site_label_1
_geom_bond_atom_site_label_2
_geom_bond_distance
_geom_bond_site_symmetry_2
_geom_bond_publ_flag
Cl1 C13 1.723(4) . ?
Cl2 C9 1.732(5) . ?
O1 N1 1.270(3) . ?
O2 N2 1.270(4) . ?
N1 C1 1.366(5) . ?
N1 C2 1.426(4) . ?
N2 C1 1.369(4) . ?
N2 C7 1.423(5) . ?
C1 C8 1.455(5) . ?
C2 C7 1.373(5) . ?
C2 C3 1.373(5) . ?
C3 C4 1.395(5) . ?
C3 H3 1.00(4) . ?
C4 C5 1.374(6) . ?
C4 H4 0.99(4) . ?
C5 C6 1.376(6) . ?
C5 H5 0.96(3) . ?
C6 C7 1.373(5) . ?
C6 H6 0.94(4) . ?
C8 C13 1.394(5) . ?
C8 C9 1.402(5) . ?
C9 C10 1.393(6) . ?
C10 C11 1.362(7) . ?
C10 H10 1.03(4) . ?
C11 C12 1.371(7) . ?
C11 H11 0.88(5) . ?
C12 C13 1.393(6) . ?
C12 H12 0.99(4) . ?
